data_7050662
loop_
_publ_author_name
'Senthil Kumar, V. S.'
'Christopher Pigge, F.'
'Rath, Nigam P.'

_publ_section_title
;
 Concomitant polymorphism and supramolecular isomerism in
 1,3,5-tris(4-cyanobenzoyl)benzene
;
_journal_issue 11
_journal_name_full 'New Journal of Chemistry'
_journal_page_first 1554
_journal_paper_doi 10.1039/b307492g
_journal_volume 27
_journal_year 2003
_chemical_formula_moiety 'C30 H15 N3 O3'
_chemical_formula_sum 'C30 H15 N3 O3'
_chemical_formula_weight 465.45
_chemical_name_common 1,3,5-tris(4-cyanobenzoyl)benzene)
_chemical_name_systematic
;
1,3,5-tris(4-cyanobenzoyl)benzene)
;
_space_group_IT_number 2
_symmetry_cell_setting triclinic
_symmetry_space_group_name_Hall '-P 1'
_symmetry_space_group_name_H-M 'P -1'
_atom_sites_solution_hydrogens geom
_atom_sites_solution_primary direct
_atom_sites_solution_secondary difmap
_audit_creation_method SHELXL-97
_cell_angle_alpha 73.2840(10)
_cell_angle_beta 88.4220(10)
_cell_angle_gamma 83.4200(10)
_cell_formula_units_Z 2
_cell_length_a 7.7072(2)
_cell_length_b 11.3057(2)
_cell_length_c 13.7913(3)
_cell_measurement_reflns_used 4050
_cell_measurement_temperature 165(2)
_cell_measurement_theta_max 26.2
_cell_measurement_theta_min 2.7
_cell_volume 1143.33(4)
_computing_cell_refinement 'Bruker SMART'
_computing_data_collection 'Bruker SMART'
_computing_data_reduction 'Bruker SAINT'
_computing_molecular_graphics 'Bruker SHELXTL (Sheldrick, 2002)'
_computing_publication_material 'Bruker SHELXTL (Sheldrick, 2002)'
_computing_structure_refinement 'Bruker SHELXTL (Sheldrick, 2002)'
_computing_structure_solution 'Bruker SHELXTL (Sheldrick, 2002)'
_diffrn_ambient_temperature 165(2)
_diffrn_measured_fraction_theta_full 0.979
_diffrn_measured_fraction_theta_max 0.979
_diffrn_measurement_device_type 'CCD area detector'
_diffrn_measurement_method 'phi and omega scans'
_diffrn_radiation_monochromator graphite
_diffrn_radiation_source 'normal-focus sealed tube'
_diffrn_radiation_type MoK\a
_diffrn_radiation_wavelength 0.71073
_diffrn_reflns_av_R_equivalents 0.0405
_diffrn_reflns_av_sigmaI/netI 0.0709
_diffrn_reflns_limit_h_max 9
_diffrn_reflns_limit_h_min -9
_diffrn_reflns_limit_k_max 14
_diffrn_reflns_limit_k_min -14
_diffrn_reflns_limit_l_max 17
_diffrn_reflns_limit_l_min -17
_diffrn_reflns_number 17492
_diffrn_reflns_theta_full 27.00
_diffrn_reflns_theta_max 27.00
_diffrn_reflns_theta_min 1.54
_diffrn_standards_decay_% 0
_exptl_absorpt_coefficient_mu 0.089
_exptl_absorpt_correction_T_max 0.9929
_exptl_absorpt_correction_T_min 0.9737
_exptl_absorpt_correction_type none
_exptl_crystal_colour colorless
_exptl_crystal_density_diffrn 1.352
_exptl_crystal_density_meas ?
_exptl_crystal_density_method 'not measured'
_exptl_crystal_description plate
_exptl_crystal_F_000 480
_exptl_crystal_size_max 0.30
_exptl_crystal_size_mid 0.20
_exptl_crystal_size_min 0.08
_refine_diff_density_max 0.232
_refine_diff_density_min -0.207
_refine_diff_density_rms 0.043
_refine_ls_extinction_method none
_refine_ls_goodness_of_fit_ref 1.000
_refine_ls_hydrogen_treatment mixed
_refine_ls_matrix_type full
_refine_ls_number_parameters 325
_refine_ls_number_reflns 4900
_refine_ls_number_restraints 0
_refine_ls_restrained_S_all 1.000
_refine_ls_R_factor_all 0.0977
_refine_ls_R_factor_gt 0.0445
_refine_ls_shift/su_max 0.000
_refine_ls_shift/su_mean 0.000
_refine_ls_structure_factor_coef Fsqd
_refine_ls_weighting_details 'calc w=1/[\s^2^(Fo^2^)+(0.0461P)^2^+0.0253P] where P=(Fo^2^+2Fc^2^)/3'
_refine_ls_weighting_scheme calc
_refine_ls_wR_factor_gt 0.0898
_refine_ls_wR_factor_ref 0.1084
_reflns_number_gt 2924
_reflns_number_total 4900
_reflns_threshold_expression >2sigma(I)
_cod_data_source_file b307492g.txt
_cod_data_source_block FORM_B
_cod_depositor_comments
;
The following automatic conversions were performed:
'_symmetry_cell_setting' value 'Triclinic' changed to 'triclinic'
according to '/home/saulius/struct/CIF-dictionaries/cif_core.dic'
dictionary named 'cif_core.dic' version 2.4.1 from 2010-06-29.

Automatic conversion script
Id: cif_fix_enum 1527 2010-12-29 10:47:43Z saulius 

The following automatic conversions were performed:

'_exptl_crystal_density_meas' value 'no' was changed to '?' - the
value is perceived as not measured.

Automatic conversion script
Id: cif_fix_values 3008 2015-01-20 13:52:24Z robertas 
;
_cod_original_sg_symbol_H-M P-1
_cod_database_code 7050662

loop_
_symmetry_equiv_pos_as_xyz
'x, y, z'
'-x, -y, -z'

loop_
_atom_site_label
_atom_site_type_symbol
_atom_site_fract_x
_atom_site_fract_y
_atom_site_fract_z
_atom_site_U_iso_or_equiv
_atom_site_adp_type
_atom_site_occupancy
_atom_site_symmetry_multiplicity
_atom_site_calc_flag
_atom_site_refinement_flags
_atom_site_disorder_assembly
_atom_site_disorder_group
O1 O 0.54516(17) -0.27815(12) 0.90217(10) 0.0405(4) Uani 1 1 d . . .
O2 O 0.23908(17) 0.10191(12) 1.00909(9) 0.0351(3) Uani 1 1 d . . .
O3 O 0.30511(19) 0.10457(12) 0.49866(9) 0.0406(4) Uani 1 1 d . . .
N1 N 1.4300(2) -0.29035(19) 0.66688(17) 0.0630(6) Uani 1 1 d . . .
N2 N -0.6739(2) 0.39507(17) 0.84677(15) 0.0545(5) Uani 1 1 d . . .
N3 N 0.1578(3) 0.80132(17) 0.40030(13) 0.0545(5) Uani 1 1 d . . .
C1 C 0.4776(2) -0.07389(15) 0.79926(13) 0.0233(4) Uani 1 1 d . . .
C2 C 0.3836(2) -0.03182(16) 0.87281(13) 0.0245(4) Uani 1 1 d . . .
H2 H 0.4019 -0.0760 0.9423 0.029 Uiso 1 1 calc R . .
C3 C 0.2633(2) 0.07372(16) 0.84619(13) 0.0227(4) Uani 1 1 d . . .
C4 C 0.2396(2) 0.13881(16) 0.74395(13) 0.0241(4) Uani 1 1 d . . .
H4 H 0.1581 0.2113 0.7249 0.029 Uiso 1 1 calc R . .
C5 C 0.3339(2) 0.09869(15) 0.66981(13) 0.0232(4) Uani 1 1 d . . .
C6 C 0.4519(2) -0.00872(15) 0.69748(13) 0.0236(4) Uani 1 1 d . . .
H6 H 0.5146 -0.0374 0.6469 0.028 Uiso 1 1 calc R . .
C7 C 0.5951(2) -0.19390(16) 0.83470(13) 0.0259(4) Uani 1 1 d . . .
C8 C 0.7734(2) -0.20936(16) 0.79075(13) 0.0247(4) Uani 1 1 d . . .
C9 C 0.8515(2) -0.11239(17) 0.72570(14) 0.0287(4) Uani 1 1 d . . .
H9 H 0.7883 -0.0320 0.7038 0.034 Uiso 1 1 calc R . .
C10 C 1.0209(2) -0.13168(18) 0.69230(15) 0.0345(5) Uani 1 1 d . . .
H10 H 1.0739 -0.0653 0.6474 0.041 Uiso 1 1 calc R . .
C11 C 1.1120(2) -0.24942(19) 0.72541(15) 0.0345(5) Uani 1 1 d . . .
C12 C 1.0353(3) -0.34757(19) 0.78998(15) 0.0355(5) Uani 1 1 d . . .
H12 H 1.0988 -0.4278 0.8122 0.043 Uiso 1 1 calc R . .
C13 C 0.8662(2) -0.32735(17) 0.82154(14) 0.0320(5) Uani 1 1 d . . .
H13 H 0.8122 -0.3945 0.8647 0.038 Uiso 1 1 calc R . .
C14 C 1.2895(3) -0.2706(2) 0.69175(18) 0.0449(6) Uani 1 1 d . . .
C15 C 0.1694(2) 0.11849(16) 0.92766(13) 0.0258(4) Uani 1 1 d . . .
C16 C -0.0132(2) 0.18280(16) 0.90776(13) 0.0241(4) Uani 1 1 d . . .
C17 C -0.0704(2) 0.27335(17) 0.95530(14) 0.0316(5) Uani 1 1 d . . .
H17 H 0.0075 0.2961 0.9973 0.038 Uiso 1 1 calc R . .
C18 C -0.2398(2) 0.33021(17) 0.94160(14) 0.0327(5) Uani 1 1 d . . .
H18 H -0.2787 0.3924 0.9737 0.039 Uiso 1 1 calc R . .
C19 C -0.3532(2) 0.29584(17) 0.88050(14) 0.0293(5) Uani 1 1 d . . .
C20 C -0.2978(2) 0.20435(17) 0.83402(14) 0.0319(5) Uani 1 1 d . . .
H20 H -0.3763 0.1802 0.7932 0.038 Uiso 1 1 calc R . .
C21 C -0.1272(2) 0.14855(17) 0.84755(13) 0.0290(4) Uani 1 1 d . . .
H21 H -0.0883 0.0865 0.8154 0.035 Uiso 1 1 calc R . .
C22 C -0.5321(3) 0.35313(18) 0.86387(15) 0.0380(5) Uani 1 1 d . . .
C23 C 0.3051(2) 0.16453(17) 0.55897(13) 0.0267(4) Uani 1 1 d . . .
C24 C 0.2761(2) 0.30396(16) 0.52550(13) 0.0245(4) Uani 1 1 d . . .
C25 C 0.3309(2) 0.37500(17) 0.58318(13) 0.0279(4) Uani 1 1 d . . .
H25 H 0.3884 0.3351 0.6461 0.033 Uiso 1 1 calc R . .
C26 C 0.3028(2) 0.50318(17) 0.55033(14) 0.0322(5) Uani 1 1 d . . .
H26 H 0.3407 0.5513 0.5903 0.039 Uiso 1 1 calc R . .
C27 C 0.2187(2) 0.56126(16) 0.45816(13) 0.0291(4) Uani 1 1 d . . .
C28 C 0.1671(3) 0.49081(18) 0.39855(14) 0.0330(5) Uani 1 1 d . . .
H28 H 0.1120 0.5307 0.3349 0.040 Uiso 1 1 calc R . .
C29 C 0.1962(2) 0.36265(17) 0.43221(13) 0.0303(5) Uani 1 1 d . . .
H29 H 0.1615 0.3144 0.3915 0.036 Uiso 1 1 calc R . .
C30 C 0.1853(3) 0.69491(19) 0.42585(14) 0.0377(5) Uani 1 1 d . . .

loop_
_atom_site_aniso_label
_atom_site_aniso_U_11
_atom_site_aniso_U_22
_atom_site_aniso_U_33
_atom_site_aniso_U_23
_atom_site_aniso_U_13
_atom_site_aniso_U_12
O1 0.0441(9) 0.0293(8) 0.0388(8) 0.0010(6) 0.0116(7) 0.0033(6)
O2 0.0346(8) 0.0437(8) 0.0261(7) -0.0127(6) -0.0024(6) 0.0066(6)
O3 0.0608(10) 0.0345(8) 0.0278(8) -0.0143(6) -0.0047(7) 0.0043(7)
N1 0.0321(11) 0.0723(15) 0.1086(18) -0.0635(13) 0.0127(11) -0.0102(10)
N2 0.0318(11) 0.0488(12) 0.0706(14) -0.0039(10) 0.0032(10) 0.0115(9)
N3 0.0803(15) 0.0338(11) 0.0440(11) -0.0038(9) -0.0042(10) -0.0021(10)
C1 0.0210(10) 0.0228(9) 0.0255(10) -0.0066(8) 0.0008(8) -0.0008(7)
C2 0.0233(10) 0.0257(10) 0.0224(10) -0.0041(8) -0.0009(8) -0.0016(8)
C3 0.0190(9) 0.0243(9) 0.0252(10) -0.0076(8) 0.0006(7) -0.0019(7)
C4 0.0210(10) 0.0227(9) 0.0286(10) -0.0092(8) -0.0017(8) 0.0025(8)
C5 0.0219(10) 0.0239(9) 0.0237(10) -0.0066(8) -0.0007(8) -0.0031(8)
C6 0.0227(10) 0.0250(10) 0.0252(10) -0.0102(8) 0.0028(8) -0.0034(8)
C7 0.0300(11) 0.0241(10) 0.0231(10) -0.0071(8) -0.0011(8) 0.0005(8)
C8 0.0251(10) 0.0252(10) 0.0249(10) -0.0111(8) -0.0033(8) 0.0034(8)
C9 0.0256(11) 0.0249(10) 0.0373(11) -0.0124(8) -0.0031(9) -0.0002(8)
C10 0.0257(11) 0.0359(12) 0.0480(13) -0.0204(10) 0.0032(9) -0.0082(9)
C11 0.0216(11) 0.0445(12) 0.0476(13) -0.0305(10) 0.0009(9) -0.0010(9)
C12 0.0317(12) 0.0360(11) 0.0413(12) -0.0198(10) -0.0057(10) 0.0104(9)
C13 0.0342(12) 0.0305(11) 0.0293(11) -0.0080(9) -0.0020(9) 0.0045(9)
C14 0.0297(13) 0.0505(14) 0.0694(16) -0.0405(12) 0.0016(11) -0.0053(10)
C15 0.0284(11) 0.0243(10) 0.0226(10) -0.0038(8) 0.0030(8) -0.0027(8)
C16 0.0238(10) 0.0246(10) 0.0230(10) -0.0060(8) 0.0035(8) -0.0014(8)
C17 0.0290(11) 0.0355(11) 0.0325(11) -0.0140(9) 0.0044(9) -0.0030(9)
C18 0.0316(12) 0.0287(10) 0.0380(12) -0.0124(9) 0.0102(9) 0.0014(9)
C19 0.0225(10) 0.0270(10) 0.0320(11) -0.0004(8) 0.0034(8) 0.0016(8)
C20 0.0266(11) 0.0360(11) 0.0327(11) -0.0093(9) 0.0001(9) -0.0025(9)
C21 0.0261(11) 0.0303(10) 0.0317(11) -0.0118(9) 0.0040(8) -0.0006(8)
C22 0.0330(13) 0.0322(11) 0.0426(13) -0.0036(9) 0.0052(10) 0.0024(10)
C23 0.0236(10) 0.0305(11) 0.0258(10) -0.0095(9) 0.0011(8) 0.0015(8)
C24 0.0227(10) 0.0280(10) 0.0213(9) -0.0063(8) 0.0021(8) 0.0014(8)
C25 0.0291(11) 0.0302(10) 0.0220(10) -0.0038(8) -0.0028(8) -0.0021(8)
C26 0.0369(12) 0.0302(11) 0.0309(11) -0.0100(9) 0.0017(9) -0.0061(9)
C27 0.0308(11) 0.0256(10) 0.0274(10) -0.0033(8) 0.0058(8) -0.0015(8)
C28 0.0353(12) 0.0359(11) 0.0236(10) -0.0036(9) -0.0024(9) 0.0012(9)
C29 0.0349(11) 0.0316(11) 0.0247(10) -0.0093(8) -0.0005(9) -0.0017(9)
C30 0.0454(13) 0.0335(12) 0.0306(11) -0.0043(9) 0.0021(10) -0.0033(10)

loop_
_atom_type_symbol
_atom_type_description
_atom_type_scat_dispersion_real
_atom_type_scat_dispersion_imag
_atom_type_scat_source
C C 0.0033 0.0016 'International Tables Vol C Tables 4.2.6.8 and 6.1.1.4'
H H 0.0000 0.0000 'International Tables Vol C Tables 4.2.6.8 and 6.1.1.4'
N N 0.0061 0.0033 'International Tables Vol C Tables 4.2.6.8 and 6.1.1.4'
O O 0.0106 0.0060 'International Tables Vol C Tables 4.2.6.8 and 6.1.1.4'

loop_
_geom_angle_atom_site_label_1
_geom_angle_atom_site_label_2
_geom_angle_atom_site_label_3
_geom_angle
_geom_angle_site_symmetry_1
_geom_angle_site_symmetry_3
_geom_angle_publ_flag
C2 C1 C6 119.53(16) . . ?
C2 C1 C7 117.21(15) . . ?
C6 C1 C7 123.13(16) . . ?
C3 C2 C1 121.01(16) . . ?
C2 C3 C4 118.93(16) . . ?
C2 C3 C15 119.38(15) . . ?
C4 C3 C15 121.62(16) . . ?
C5 C4 C3 120.69(16) . . ?
C4 C5 C6 119.77(15) . . ?
C4 C5 C23 121.53(15) . . ?
C6 C5 C23 118.62(16) . . ?
C1 C6 C5 120.05(16) . . ?
O1 C7 C8 119.92(16) . . ?
O1 C7 C1 118.81(16) . . ?
C8 C7 C1 121.24(15) . . ?
C9 C8 C13 119.35(17) . . ?
C9 C8 C7 123.57(16) . . ?
C13 C8 C7 117.02(16) . . ?
C10 C9 C8 120.62(17) . . ?
C9 C10 C11 119.04(18) . . ?
C12 C11 C10 121.05(18) . . ?
C12 C11 C14 119.34(19) . . ?
C10 C11 C14 119.61(19) . . ?
C13 C12 C11 119.26(18) . . ?
C12 C13 C8 120.67(18) . . ?
N1 C14 C11 178.3(3) . . ?
O2 C15 C3 120.47(16) . . ?
O2 C15 C16 120.42(16) . . ?
C3 C15 C16 119.11(16) . . ?
C21 C16 C17 119.90(17) . . ?
C21 C16 C15 120.91(16) . . ?
C17 C16 C15 119.10(17) . . ?
C18 C17 C16 120.25(18) . . ?
C17 C18 C19 119.48(18) . . ?
C20 C19 C18 120.57(17) . . ?
C20 C19 C22 118.05(18) . . ?
C18 C19 C22 121.38(18) . . ?
C21 C20 C19 119.53(18) . . ?
C16 C21 C20 120.25(18) . . ?
N2 C22 C19 176.2(2) . . ?
O3 C23 C24 121.37(16) . . ?
O3 C23 C5 119.81(16) . . ?
C24 C23 C5 118.83(15) . . ?
C25 C24 C29 119.50(17) . . ?
C25 C24 C23 122.05(16) . . ?
C29 C24 C23 118.42(16) . . ?
C26 C25 C24 120.78(16) . . ?
C25 C26 C27 119.42(18) . . ?
C28 C27 C26 120.21(17) . . ?
C28 C27 C30 120.73(17) . . ?
C26 C27 C30 119.06(18) . . ?
C29 C28 C27 119.78(17) . . ?
C28 C29 C24 120.27(18) . . ?
N3 C30 C27 179.6(2) . . ?

loop_
_geom_bond_atom_site_label_1
_geom_bond_atom_site_label_2
_geom_bond_distance
_geom_bond_site_symmetry_2
_geom_bond_publ_flag
O1 C7 1.215(2) . ?
O2 C15 1.214(2) . ?
O3 C23 1.215(2) . ?
N1 C14 1.144(3) . ?
N2 C22 1.143(2) . ?
N3 C30 1.148(2) . ?
C1 C2 1.392(2) . ?
C1 C6 1.393(2) . ?
C1 C7 1.504(2) . ?
C2 C3 1.389(2) . ?
C3 C4 1.396(2) . ?
C3 C15 1.497(2) . ?
C4 C5 1.389(2) . ?
C5 C6 1.395(2) . ?
C5 C23 1.505(2) . ?
C7 C8 1.499(2) . ?
C8 C9 1.387(2) . ?
C8 C13 1.394(2) . ?
C9 C10 1.387(2) . ?
C10 C11 1.388(3) . ?
C11 C12 1.388(3) . ?
C11 C14 1.449(3) . ?
C12 C13 1.378(3) . ?
C15 C16 1.502(2) . ?
C16 C21 1.384(2) . ?
C16 C17 1.392(2) . ?
C17 C18 1.381(3) . ?
C18 C19 1.389(3) . ?
C19 C20 1.389(3) . ?
C19 C22 1.449(3) . ?
C20 C21 1.385(2) . ?
C23 C24 1.501(2) . ?
C24 C25 1.386(2) . ?
C24 C29 1.391(2) . ?
C25 C26 1.381(2) . ?
C26 C27 1.391(2) . ?
C27 C28 1.391(3) . ?
C27 C30 1.441(3) . ?
C28 C29 1.382(2) . ?

loop_
_cod_related_entry_id
_cod_related_entry_database
_cod_related_entry_code
1 ChemSpider 21142004
